data_2002114
loop_
_publ_author_name
'Wichmann, R'
'Muller-Buschbaum, H'

_publ_section_title 'Zur Kenntnis von Ba Ni~2~ V~2~ O~8~'
_journal_name_full 'Revue de Chimie Minerale'
_journal_page_first 824
_journal_page_last 829
_journal_volume 21
_journal_year 1984
_chemical_formula_structural 'Ba Ni2 V2 O8'
_chemical_formula_sum 'Ba Ni2 O8 V2'
_chemical_name_systematic 'Barium dinickel(II) divanadate(V)'
_space_group_IT_number 148
_symmetry_cell_setting trigonal
_symmetry_space_group_name_Hall '-R 3'
_symmetry_space_group_name_H-M 'R -3 :H'
_cell_angle_alpha 90
_cell_angle_beta 90
_cell_angle_gamma 120
_cell_formula_units_Z 3
_cell_length_a 5.0375
_cell_length_b 5.0375
_cell_length_c 22.33
_cell_volume 490.7
_refine_ls_R_factor_all 0.049
_cod_original_sg_symbol_H-M 'R -3 H'
_cod_database_code 2002114

loop_
_symmetry_equiv_pos_as_xyz
x,y,z
-y,x-y,z
y-x,-x,z
-x,-y,-z
y,y-x,-z
x-y,x,-z
1/3+x,2/3+y,2/3+z
2/3+x,1/3+y,1/3+z
1/3-y,2/3+x-y,2/3+z
2/3-y,1/3+x-y,1/3+z
1/3-x+y,2/3-x,2/3+z
2/3-x+y,1/3-x,1/3+z
1/3-x,2/3-y,2/3-z
2/3-x,1/3-y,1/3-z
1/3+y,2/3-x+y,2/3-z
2/3+y,1/3-x+y,1/3-z
1/3+x-y,2/3+x,2/3-z
2/3+x-y,1/3+x,1/3-z

loop_
_atom_site_label
_atom_site_type_symbol
_atom_site_symmetry_multiplicity
_atom_site_Wyckoff_symbol
_atom_site_fract_x
_atom_site_fract_y
_atom_site_fract_z
_atom_site_occupancy
_atom_site_attached_hydrogens
_atom_site_calc_flag
Ba1 Ba2+ 3 a 0. 0. 0. 1. 0 d
V1 V5+ 6 c 0. 0. 0.42458(7) 1. 0 d
Ni1 Ni2+ 6 c 0. 0. 0.16972(6) 1. 0 d
O1 O2- 6 c 0. 0. 0.3507(4) 1. 0 d
O2 O2- 18 f 0.658(1) 0.004(1) 0.2195(2) 1. 0 d

loop_
_atom_type_symbol
_atom_type_oxidation_number
Ba2+ 2.000
V5+ 5.000
Ni2+ 2.000
O2- -2.000
